data_7043987
loop_
_publ_author_name
'Cao, Li-Hui'
'Li, Hai-Yang'
'Xu, Hong'
'Wei, Yong-Li'
'Zang, Shuang-Quan'

_publ_section_title
;
 Diverse dissolution-recrystallization structural transformations and
 sequential F\"orster resonance energy transfer behavior of a
 luminescent porous Cd-MOF
;
_journal_coden_ASTM DTARAF
_journal_issue 35
_journal_name_full 'Dalton Transactions'
_journal_page_first 11656
_journal_page_last 11663
_journal_paper_doi 10.1039/c7dt02697h
_journal_volume 46
_journal_year 2017
_chemical_formula_moiety '0.5(C22 H26 Cd2 N2 O16)'
_chemical_formula_sum 'C11 H13 Cd N O8'
_chemical_formula_weight 399.62
_space_group_crystal_system orthorhombic
_space_group_IT_number 57
_space_group_name_Hall '-P 2c 2b'
_space_group_name_H-M_alt 'P b c m'
_symmetry_space_group_name_Hall '-P 2c 2b'
_symmetry_space_group_name_H-M 'P b c m'
_atom_sites_solution_hydrogens mixed
_atom_sites_solution_primary direct
_audit_block_doi 10.5517/ccdc.csd.cc1p3b37
_audit_creation_date 2017-08-15
_audit_creation_method
;
Olex2 1.2
(compiled 2016.11.07 svn.r3352 for OlexSys, GUI svn.r5261)
;
_audit_update_record
;
2017-08-15 deposited with the CCDC.
2017-08-16 downloaded from the CCDC.
;
_cell_angle_alpha 90
_cell_angle_beta 90
_cell_angle_gamma 90
_cell_formula_units_Z 4
_cell_length_a 9.1904(3)
_cell_length_b 18.4142(7)
_cell_length_c 7.9980(3)
_cell_measurement_reflns_used 6334
_cell_measurement_temperature 294(2)
_cell_measurement_theta_max 27.46
_cell_measurement_theta_min 2.48
_cell_volume 1353.53(8)
_computing_cell_refinement 'SAINT v8.34A (Bruker, 2013)'
_computing_data_reduction 'SAINT v8.34A (Bruker, 2013)'
_computing_molecular_graphics 'Olex2 (Dolomanov et al., 2009)'
_computing_publication_material 'Olex2 (Dolomanov et al., 2009)'
_computing_structure_refinement 'ShelXL (Sheldrick, 2015)'
_computing_structure_solution 'ShelXS (Sheldrick, 2008)'
_diffrn_ambient_temperature 294.36
_diffrn_measured_fraction_theta_full 0.997
_diffrn_measured_fraction_theta_max 0.997
_diffrn_measurement_device_type 'CCD area detector'
_diffrn_measurement_method 'phi and omega scans'
_diffrn_radiation_type MoK\a
_diffrn_radiation_wavelength 0.71073
_diffrn_reflns_av_R_equivalents 0.0502
_diffrn_reflns_av_unetI/netI 0.0207
_diffrn_reflns_Laue_measured_fraction_full 0.997
_diffrn_reflns_Laue_measured_fraction_max 0.997
_diffrn_reflns_limit_h_max 11
_diffrn_reflns_limit_h_min -11
_diffrn_reflns_limit_k_max 23
_diffrn_reflns_limit_k_min -23
_diffrn_reflns_limit_l_max 9
_diffrn_reflns_limit_l_min -10
_diffrn_reflns_number 15911
_diffrn_reflns_point_group_measured_fraction_full 0.997
_diffrn_reflns_point_group_measured_fraction_max 0.997
_diffrn_reflns_theta_full 25.242
_diffrn_reflns_theta_max 26.497
_diffrn_reflns_theta_min 2.216
_exptl_absorpt_coefficient_mu 1.653
_exptl_absorpt_correction_T_max 0.7456
_exptl_absorpt_correction_T_min 0.6860
_exptl_absorpt_correction_type multi-scan
_exptl_absorpt_process_details
;
SADABS-2014/5 (Bruker,2014/5) was used for absorption correction.
wR2(int) was 0.0776 before and 0.0537 after correction.
The Ratio of minimum to maximum transmission is 0.9201.
The \l/2 correction factor is Not present.
;
_exptl_crystal_colour colourless
_exptl_crystal_colour_primary colourless
_exptl_crystal_density_diffrn 1.961
_exptl_crystal_density_method 'not measured'
_exptl_crystal_description block
_exptl_crystal_F_000 792
_exptl_crystal_size_max 0.12
_exptl_crystal_size_mid 0.11
_exptl_crystal_size_min 0.09
_refine_diff_density_max 1.399
_refine_diff_density_min -1.131
_refine_diff_density_rms 0.120
_refine_ls_extinction_method none
_refine_ls_goodness_of_fit_ref 1.055
_refine_ls_hydrogen_treatment constr
_refine_ls_matrix_type full
_refine_ls_number_parameters 129
_refine_ls_number_reflns 1507
_refine_ls_number_restraints 46
_refine_ls_restrained_S_all 1.288
_refine_ls_R_factor_all 0.0439
_refine_ls_R_factor_gt 0.0353
_refine_ls_shift/su_max 0.001
_refine_ls_shift/su_mean 0.000
_refine_ls_structure_factor_coef Fsqd
_refine_ls_weighting_details 'w=1/[\s^2^(Fo^2^)+(0.0491P)^2^+4.0789P] where P=(Fo^2^+2Fc^2^)/3'
_refine_ls_weighting_scheme calc
_refine_ls_wR_factor_gt 0.0902
_refine_ls_wR_factor_ref 0.0942
_reflns_Friedel_coverage 0.000
_reflns_number_gt 1280
_reflns_number_total 1507
_reflns_threshold_expression 'I > 2\s(I)'
_cod_data_source_file c7dt02697h2.cif
_cod_data_source_block a
_cod_depositor_comments
;
 Updated bibliographic information.

 Antanas Vaitkus,
 2019-09-23
;
_cod_database_code 7043987
_shelx_space_group_comment
;
The symmetry employed for this shelxl refinement is uniquely defined
by the following loop, which should always be used as a source of
symmetry information in preference to the above space-group names.
They are only intended as comments.
;
_olex2_refinement_description
;
1. Fixed Uiso
 At 1.2 times of:
  All C(H) groups, All N(H) groups
 At 1.5 times of:
  All C(H,H,H) groups, All O(H) groups, All O(H,H) groups
2. Restrained distances
 C9-C10 \\sim C11-C10
 with sigma of 0.01
3. Restrained planarity
 C2, C6, C5, C7, O3, O4
 with sigma of 0.01
4. Uiso/Uaniso restraints and constraints
Uanis(O3) \\sim Ueq: with sigma of 0.005 and sigma for terminal atoms of 0.01
Uanis(C8) \\sim Ueq, Uanis(C3) \\sim Ueq, Uanis(C4) \\sim Ueq, Uanis(C10) \\sim
Ueq, Uanis(C11) \\sim Ueq, Uanis(O6) \\sim Ueq: with sigma of 0.01 and sigma
for terminal atoms of 0.02
5. Others
 Fixed Sof: O6(0.5) H6(0.5) C10(0.5) H10(0.5) C11(0.5) H11A(0.5) H11B(0.5)
 H11C(0.5)
6.a Rotating group:
 O1W(H1WA,H1WB)
6.b Ternary CH refined with riding coordinates:
 C10(H10)
6.c Aromatic/amide H refined with riding coordinates:
 N1(H1), C3(H3), C5(H5), C8(H8)
6.d Fitted hexagon refined as free rotating group:
 C3(C4,C5,C6,C7,C8)
6.e Idealised Me refined as rotating group:
 C11(H11A,H11B,H11C)
6.f Idealised tetrahedral OH refined as rotating group:
 O6(H6)
;
_shelx_shelxl_version_number 2016/6
_olex2_submission_special_instructions 'No special instructions were received'

loop_
_space_group_symop_operation_xyz
'x, y, z'
'-x, -y, z+1/2'
'-x, y+1/2, -z+1/2'
'x, -y+1/2, -z'
'-x, -y, -z'
'x, y, -z-1/2'
'x, -y-1/2, z-1/2'
'-x, y-1/2, z'

loop_
_atom_site_label
_atom_site_type_symbol
_atom_site_fract_x
_atom_site_fract_y
_atom_site_fract_z
_atom_site_U_iso_or_equiv
_atom_site_adp_type
_atom_site_occupancy
_atom_site_site_symmetry_order
_atom_site_calc_flag
_atom_site_refinement_flags_posn
_atom_site_refinement_flags_adp
_atom_site_refinement_flags_occupancy
_atom_site_disorder_assembly
_atom_site_disorder_group
Cd1 Cd 0.85979(4) 0.36731(2) 0.250000 0.02778(17) Uani 1 2 d S T P . .
O1 O 0.7660(4) 0.2445(2) 0.250000 0.0391(11) Uani 1 2 d S T P . .
O2 O 0.6089(5) 0.3328(2) 0.250000 0.0521(15) Uani 1 2 d S T P . .
O3 O 0.2344(5) -0.0192(3) 0.250000 0.0660(15) Uani 1 2 d S TU P . .
O4 O 0.0558(4) 0.0624(2) 0.250000 0.0394(11) Uani 1 2 d S T P . .
O5 O 0.0839(5) 0.3012(2) 0.250000 0.0560(15) Uani 1 2 d S T P . .
O6 O 0.0629(6) 0.4397(3) 0.3120(9) 0.045(2) Uani 0.5 1 d . U . A -1
H6 H 0.057213 0.483188 0.291261 0.067 Uiso 0.5 1 calc GR . . A -1
O1W O 0.8763(5) 0.3608(2) 0.5333(5) 0.0728(14) Uani 1 1 d . . . . .
H1WA H 0.960151 0.378039 0.568767 0.109 Uiso 1 1 d GR . . . .
H1WB H 0.869650 0.315396 0.567096 0.109 Uiso 1 1 d GR . . . .
N1 N 0.3299(5) 0.3037(3) 0.250000 0.057(2) Uani 1 2 d S T P . .
H1 H 0.402177 0.333388 0.250000 0.068 Uiso 1 2 calc RS T P . .
C1 C 0.6356(6) 0.2664(3) 0.250000 0.0367(14) Uani 1 2 d S T P . .
C2 C 0.1882(7) 0.0439(3) 0.250000 0.056(2) Uani 1 2 d S T P . .
C3 C 0.4475(4) 0.08478(16) 0.250000 0.090(3) Uani 1 2 d S TU P . .
H3 H 0.474614 0.036122 0.250000 0.108 Uiso 1 2 calc RS T P . .
C4 C 0.3010(4) 0.10361(18) 0.2500(4) 0.059(2) Uani 1 2 d GS TU P . .
C5 C 0.2605(3) 0.1763(2) 0.2500(16) 0.0471(19) Uani 1 2 d GS T P . .
H5 H 0.162472 0.188930 0.250000 0.057 Uiso 1 2 calc RS T P . .
C6 C 0.3664(4) 0.23022(16) 0.250(2) 0.0431(17) Uani 1 2 d GS T P . .
C7 C 0.5128(3) 0.21139(19) 0.250(2) 0.051(2) Uani 1 2 d GS T P . .
C8 C 0.5534(3) 0.1387(2) 0.2500(8) 0.081(3) Uani 1 2 d GS TU P . .
H8 H 0.651384 0.126068 0.250000 0.097 Uiso 1 2 calc RS T P . .
C9 C 0.1977(7) 0.3346(3) 0.250000 0.0491(19) Uani 1 2 d DS T P . .
C10 C 0.2015(8) 0.4171(4) 0.2893(10) 0.032(3) Uani 0.5 1 d D U . A -1
H10 H 0.253965 0.423782 0.394920 0.039 Uiso 0.5 1 calc R . . A -1
C11 C 0.2907(18) 0.4531(7) 0.150(2) 0.099(5) Uani 0.5 1 d D U . A -1
H11A H 0.249741 0.440752 0.043429 0.148 Uiso 0.5 1 calc GR . . A -1
H11B H 0.389437 0.436332 0.155446 0.148 Uiso 0.5 1 calc GR . . A -1
H11C H 0.288618 0.504896 0.164314 0.148 Uiso 0.5 1 calc GR . . A -1

loop_
_atom_site_aniso_label
_atom_site_aniso_U_11
_atom_site_aniso_U_22
_atom_site_aniso_U_33
_atom_site_aniso_U_23
_atom_site_aniso_U_13
_atom_site_aniso_U_12
Cd1 0.0146(2) 0.0140(2) 0.0548(3) 0.000 0.000 -0.00117(15)
O1 0.0143(18) 0.022(2) 0.080(3) 0.000 0.000 -0.0003(16)
O2 0.021(2) 0.015(2) 0.120(5) 0.000 0.000 -0.0035(17)
O3 0.033(2) 0.025(2) 0.140(4) 0.000 0.000 -0.0016(19)
O4 0.017(2) 0.019(2) 0.083(3) 0.000 0.000 -0.0010(16)
O5 0.016(2) 0.021(2) 0.131(5) 0.000 0.000 0.0005(19)
O6 0.018(3) 0.018(3) 0.098(6) 0.006(3) 0.001(3) 0.002(2)
O1W 0.102(4) 0.059(3) 0.058(2) 0.0080(19) -0.016(2) -0.047(2)
N1 0.012(2) 0.012(2) 0.147(7) 0.000 0.000 0.0009(19)
C1 0.017(3) 0.020(3) 0.073(4) 0.000 0.000 -0.004(2)
C2 0.019(3) 0.014(3) 0.134(8) 0.000 0.000 -0.003(2)
C3 0.034(4) 0.027(4) 0.209(9) 0.000 0.000 0.000(3)
C4 0.025(3) 0.023(3) 0.129(6) 0.000 0.000 0.000(3)
C5 0.016(3) 0.017(3) 0.109(6) 0.000 0.000 -0.002(2)
C6 0.020(3) 0.012(3) 0.097(6) 0.000 0.000 -0.002(2)
C7 0.013(3) 0.019(3) 0.122(7) 0.000 0.000 -0.004(2)
C8 0.025(4) 0.036(4) 0.183(8) 0.000 0.000 0.001(3)
C9 0.019(3) 0.019(3) 0.110(6) 0.000 0.000 0.002(3)
C10 0.022(3) 0.022(3) 0.053(8) -0.003(3) -0.002(3) 0.005(3)
C11 0.111(10) 0.039(6) 0.147(12) 0.022(7) 0.053(10) 0.005(7)

loop_
_atom_type_symbol
_atom_type_description
_atom_type_scat_dispersion_real
_atom_type_scat_dispersion_imag
_atom_type_scat_source
C C 0.0033 0.0016 'International Tables Vol C Tables 4.2.6.8 and 6.1.1.4'
H H 0.0000 0.0000 'International Tables Vol C Tables 4.2.6.8 and 6.1.1.4'
Cd Cd -0.8075 1.2024 'International Tables Vol C Tables 4.2.6.8 and 6.1.1.4'
N N 0.0061 0.0033 'International Tables Vol C Tables 4.2.6.8 and 6.1.1.4'
O O 0.0106 0.0060 'International Tables Vol C Tables 4.2.6.8 and 6.1.1.4'

loop_
_geom_angle_atom_site_label_1
_geom_angle_atom_site_label_2
_geom_angle_atom_site_label_3
_geom_angle
_geom_angle_site_symmetry_1
_geom_angle_site_symmetry_3
O2 Cd1 O1 53.69(14) . .
O2 Cd1 O5 134.00(15) . 1_655
O3 Cd1 O1 136.62(16) 3_655 .
O3 Cd1 O2 82.93(16) 3_655 .
O3 Cd1 O5 143.07(16) 3_655 1_655
O3 Cd1 O1W 94.27(12) 3_655 .
O3 Cd1 O1W 94.27(12) 3_655 6_556
O5 Cd1 O1 80.31(14) 1_655 .
O1W Cd1 O1 88.52(9) 6_556 .
O1W Cd1 O1 88.52(9) . .
O1W Cd1 O2 92.87(11) . .
O1W Cd1 O2 92.87(11) 6_556 .
O1W Cd1 O5 85.16(13) . 1_655
O1W Cd1 O5 85.16(13) 6_556 1_655
O1W Cd1 O1W 170.2(3) 6_556 .
C1 O1 Cd1 92.3(3) . .
C1 O2 Cd1 94.1(3) . .
C2 O3 Cd1 137.5(5) . 3_645
C9 O5 Cd1 119.0(4) . 1_455
C10 O6 H6 109.5 . .
Cd1 O1W H1WA 111.1 . .
Cd1 O1W H1WB 110.6 . .
H1WA O1W H1WB 107.7 . .
C6 N1 H1 115.5 . .
C9 N1 H1 115.5 . .
C9 N1 C6 129.0(5) . .
O1 C1 C7 119.5(5) . .
O2 C1 O1 119.9(5) . .
O2 C1 C7 120.5(5) . .
O3 C2 O4 125.6(6) . .
O3 C2 C4 116.6(5) . .
O4 C2 C4 117.7(5) . .
C4 C3 H3 120.0 . .
C4 C3 C8 120.0 . .
C8 C3 H3 120.0 . .
C3 C4 C2 118.9(3) . .
C5 C4 C2 121.1(3) . .
C5 C4 C3 120.0 . .
C4 C5 H5 120.0 . .
C4 C5 C6 120.0 . .
C6 C5 H5 120.0 . .
C5 C6 N1 121.6(3) . .
C7 C6 N1 118.4(3) . .
C7 C6 C5 120.0 . .
C6 C7 C1 123.7(3) . .
C6 C7 C8 120.0 . .
C8 C7 C1 116.3(3) . .
C3 C8 H8 120.0 . .
C7 C8 C3 120.0 . .
C7 C8 H8 120.0 . .
O5 C9 N1 124.5(5) . .
O5 C9 C10 121.0(6) . .
N1 C9 C10 113.2(5) . .
O6 C10 C9 107.9(6) . .
O6 C10 H10 108.0 . .
O6 C10 C11 117.9(8) . .
C9 C10 H10 108.0 . .
C11 C10 C9 106.8(7) . .
C11 C10 H10 108.0 . .
C10 C11 H11A 109.5 . .
C10 C11 H11B 109.5 . .
C10 C11 H11C 109.5 . .
H11A C11 H11B 109.5 . .
H11A C11 H11C 109.5 . .
H11B C11 H11C 109.5 . .

loop_
_geom_bond_atom_site_label_1
_geom_bond_atom_site_label_2
_geom_bond_distance
_geom_bond_site_symmetry_2
Cd1 O1 2.420(4) .
Cd1 O2 2.392(4) .
Cd1 O3 2.261(5) 3_655
Cd1 O5 2.392(4) 1_655
Cd1 O1W 2.274(4) 6_556
Cd1 O1W 2.274(4) .
O1 C1 1.264(7) .
O2 C1 1.247(7) .
O3 C2 1.238(8) .
O4 C2 1.263(8) .
O5 C9 1.213(8) .
O6 H6 0.8200 .
O6 C10 1.352(9) .
O1W H1WA 0.8810 .
O1W H1WB 0.8801 .
N1 H1 0.8600 .
N1 C6 1.395(6) .
N1 C9 1.341(8) .
C1 C7 1.516(6) .
C2 C4 1.511(6) .
C3 H3 0.9300 .
C3 C4 1.3900 .
C3 C8 1.3900 .
C4 C5 1.3900 .
C5 H5 0.9300 .
C5 C6 1.3900 .
C6 C7 1.3900 .
C7 C8 1.3900 .
C8 H8 0.9300 .
C9 C10 1.552(8) .
C10 H10 0.9800 .
C10 C11 1.533(10) .
C11 H11A 0.9600 .
C11 H11B 0.9600 .
C11 H11C 0.9600 .

loop_
_geom_torsion_atom_site_label_1
_geom_torsion_atom_site_label_2
_geom_torsion_atom_site_label_3
_geom_torsion_atom_site_label_4
_geom_torsion
_geom_torsion_site_symmetry_1
Cd1 O1 C1 O2 0.0 .
Cd1 O1 C1 C7 180.0(7) .
Cd1 O2 C1 O1 0.0 .
Cd1 O2 C1 C7 180.0(7) .
Cd1 O3 C2 O4 0.0 3_645
Cd1 O3 C2 C4 180.00(15) 3_645
Cd1 O5 C9 N1 180.0 1_455
Cd1 O5 C9 C10 13.7(4) 1_455
O1 C1 C7 C6 180.00(13) .
O1 C1 C7 C8 0.0(11) .
O2 C1 C7 C6 0.0(6) .
O2 C1 C7 C8 180.0(4) .
O3 C2 C4 C3 0.0(3) .
O3 C2 C4 C5 180.0(4) .
O4 C2 C4 C3 180.00(17) .
O4 C2 C4 C5 0.0(3) .
O5 C9 C10 O6 -2.7(7) .
O5 C9 C10 C11 -130.3(8) .
N1 C6 C7 C1 0.0(4) .
N1 C6 C7 C8 180.0(13) .
N1 C9 C10 O6 -170.5(5) .
N1 C9 C10 C11 61.9(9) .
C1 C7 C8 C3 180.0(9) .
C2 C4 C5 C6 180.0(2) .
C3 C4 C5 C6 0.0 .
C4 C3 C8 C7 0.0 .
C4 C5 C6 N1 180.0(14) .
C4 C5 C6 C7 0.0 .
C5 C6 C7 C1 180.0(10) .
C5 C6 C7 C8 0.0 .
C6 N1 C9 O5 0.0(10) .
C6 N1 C9 C10 167.3(11) .
C6 C7 C8 C3 0.0 .
C8 C3 C4 C2 180.0(2) .
C8 C3 C4 C5 0.0 .
C9 N1 C6 C5 0.0(14) .
C9 N1 C6 C7 180.00(10) .
